data_4508825
loop_
_publ_author_name
'Basavoju, Srinivas'
'Bostr\"om, Dan'
'Velaga, Sitaram P.'

_publ_section_title
;
 Pharmaceutical Cocrystal and Salts of Norfloxacin
;
_journal_issue 12
_journal_name_full 'Crystal Growth &amp; Design'
_journal_page_first 2699
_journal_paper_doi 10.1021/cg060327x
_journal_volume 6
_journal_year 2006
_chemical_formula_moiety 'C16 H18 F N3 O3'
_chemical_formula_sum 'C16 H18 F N3 O3'
_chemical_formula_weight 319.33
_chemical_name_common norfloxacin
_chemical_name_systematic norfloxacin
_space_group_IT_number 2
_symmetry_cell_setting triclinic
_symmetry_space_group_name_Hall '-P 1'
_symmetry_space_group_name_H-M 'P -1'
_atom_sites_solution_hydrogens geom
_atom_sites_solution_primary direct
_atom_sites_solution_secondary difmap
_audit_creation_method SHELXL-97
_cell_angle_alpha 78.514(10)
_cell_angle_beta 87.121(10)
_cell_angle_gamma 80.574(10)
_cell_formula_units_Z 2
_cell_length_a 4.3240(10)
_cell_length_b 9.6350(10)
_cell_length_c 18.0890(10)
_cell_measurement_reflns_used 2921
_cell_measurement_temperature 295(2)
_cell_measurement_theta_max 27.87
_cell_measurement_theta_min 3.45
_cell_volume 728.43(19)
_computing_cell_refinement 'HKL Scalepack (Otwinowski & Minor 1997)'
_computing_data_collection KappaCCD
_computing_data_reduction 'Denzo and Scalepak(Otwinowski & Minor, 1997)'
_computing_molecular_graphics WinGx
_computing_structure_refinement 'SHELXL-97 (Sheldrick, 1997)'
_computing_structure_solution 'SHELXL-97 (Sheldrick, 1997)'
_diffrn_ambient_temperature 295(2)
_diffrn_measured_fraction_theta_full 0.987
_diffrn_measured_fraction_theta_max 0.987
_diffrn_measurement_device_type KappaCCD
_diffrn_measurement_method 'phi and omega scans'
_diffrn_radiation_monochromator graphite
_diffrn_radiation_source 'fine-focus sealed tube'
_diffrn_radiation_type MoK\a
_diffrn_radiation_wavelength 0.71073
_diffrn_reflns_av_R_equivalents 0.0000
_diffrn_reflns_av_sigmaI/netI 0.1607
_diffrn_reflns_limit_h_max 5
_diffrn_reflns_limit_h_min 0
_diffrn_reflns_limit_k_max 12
_diffrn_reflns_limit_k_min -11
_diffrn_reflns_limit_l_max 23
_diffrn_reflns_limit_l_min -23
_diffrn_reflns_number 3469
_diffrn_reflns_theta_full 27.87
_diffrn_reflns_theta_max 27.87
_diffrn_reflns_theta_min 3.45
_exptl_absorpt_coefficient_mu 0.111
_exptl_absorpt_correction_type none
_exptl_crystal_colour colourless
_exptl_crystal_density_diffrn 1.456
_exptl_crystal_density_method 'not measured'
_exptl_crystal_description needles
_exptl_crystal_F_000 336
_exptl_crystal_size_max 0.30
_exptl_crystal_size_mid 0.28
_exptl_crystal_size_min 0.22
_refine_diff_density_max 0.213
_refine_diff_density_min -0.227
_refine_diff_density_rms 0.052
_refine_ls_extinction_method none
_refine_ls_goodness_of_fit_ref 1.047
_refine_ls_hydrogen_treatment constr
_refine_ls_matrix_type full
_refine_ls_number_parameters 209
_refine_ls_number_reflns 3426
_refine_ls_number_restraints 0
_refine_ls_restrained_S_all 1.047
_refine_ls_R_factor_all 0.2793
_refine_ls_R_factor_gt 0.1050
_refine_ls_shift/su_max 0.000
_refine_ls_shift/su_mean 0.000
_refine_ls_structure_factor_coef Fsqd
_refine_ls_weighting_details 'calc w=1/[\s^2^(Fo^2^)+(0.0613P)^2^+0.6885P] where P=(Fo^2^+2Fc^2^)/3'
_refine_ls_weighting_scheme calc
_refine_ls_wR_factor_gt 0.1791
_refine_ls_wR_factor_ref 0.2458
_reflns_number_gt 1247
_reflns_number_total 3469
_reflns_threshold_expression >2sigma(I)
_cod_data_source_file cg060327xsup1.cif
_cod_data_source_block norfloxacin
_cod_database_code 4508825

loop_
_symmetry_equiv_pos_as_xyz
'x, y, z'
'-x, -y, -z'

loop_
_atom_site_label
_atom_site_type_symbol
_atom_site_fract_x
_atom_site_fract_y
_atom_site_fract_z
_atom_site_U_iso_or_equiv
_atom_site_adp_type
_atom_site_occupancy
_atom_site_symmetry_multiplicity
_atom_site_calc_flag
_atom_site_refinement_flags
F4 F 1.4554(7) 0.8861(3) 0.09783(16) 0.0735(10) Uani 1 1 d .
O1 O 0.7880(11) 0.3433(5) 0.4693(2) 0.0857(14) Uani 1 1 d .
O2 O 1.1305(10) 0.2633(5) 0.3875(2) 0.0867(14) Uani 1 1 d .
H17 H 1.2584 0.2911 0.3498 0.104 Uiso 1 1 d R
O3 O 1.3305(9) 0.4372(4) 0.2794(2) 0.0681(12) Uani 1 1 d .
N1 N 0.7673(9) 0.7637(5) 0.3582(2) 0.0487(11) Uani 1 1 d .
N2 N 1.0540(9) 1.1106(4) 0.1423(2) 0.0486(11) Uani 1 1 d .
N3 N 0.8129(12) 1.3873(5) 0.0577(3) 0.0776(16) Uani 1 1 d .
H18 H 0.6675 1.4534 0.0368 0.093 Uiso 1 1 d R
C1 C 0.7855(12) 0.6254(6) 0.3935(3) 0.0535(14) Uani 1 1 d .
H1 H 0.6661 0.6057 0.4374 0.064 Uiso 1 1 calc R
C2 C 0.9648(13) 0.5133(6) 0.3697(3) 0.0532(14) Uani 1 1 d .
C3 C 0.9524(15) 0.3678(7) 0.4138(4) 0.0644(16) Uani 1 1 d .
C4 C 1.1537(12) 0.5366(6) 0.3037(3) 0.0511(14) Uani 1 1 d .
C5 C 1.1296(11) 0.6841(6) 0.2643(3) 0.0483(13) Uani 1 1 d .
C6 C 1.2999(12) 0.7195(6) 0.1975(3) 0.0537(14) Uani 1 1 d .
H2 H 1.4332 0.6483 0.1785 0.064 Uiso 1 1 calc R
C7 C 1.2709(12) 0.8578(6) 0.1603(3) 0.0543(15) Uani 1 1 d .
C8 C 1.0735(12) 0.9705(6) 0.1837(3) 0.0468(13) Uani 1 1 d .
C9 C 0.9100(11) 0.9357(6) 0.2499(3) 0.0475(13) Uani 1 1 d .
H3 H 0.7770 1.0078 0.2682 0.057 Uiso 1 1 calc R
C10 C 0.9367(11) 0.7964(6) 0.2904(3) 0.0456(13) Uani 1 1 d .
C11 C 0.9586(15) 1.1293(6) 0.0639(3) 0.0679(17) Uani 1 1 d .
H4 H 0.7430 1.1137 0.0629 0.081 Uiso 1 1 calc R
H5 H 1.0895 1.0590 0.0396 0.081 Uiso 1 1 calc R
C12 C 0.9879(15) 1.2775(6) 0.0216(3) 0.0682(17) Uani 1 1 d .
H6 H 1.2073 1.2888 0.0180 0.082 Uiso 1 1 calc R
H7 H 0.9126 1.2892 -0.0293 0.082 Uiso 1 1 calc R
C13 C 0.9183(14) 1.3698(6) 0.1340(3) 0.0652(16) Uani 1 1 d .
H8 H 0.7971 1.4430 0.1582 0.078 Uiso 1 1 calc R
H9 H 1.1367 1.3823 0.1330 0.078 Uiso 1 1 calc R
C14 C 0.8828(13) 1.2229(6) 0.1793(3) 0.0594(15) Uani 1 1 d .
H10 H 0.9630 1.2123 0.2296 0.071 Uiso 1 1 calc R
H11 H 0.6625 1.2132 0.1841 0.071 Uiso 1 1 calc R
C15 C 0.5672(11) 0.8781(6) 0.3896(3) 0.0526(14) Uani 1 1 d .
H12 H 0.4288 0.8349 0.4281 0.063 Uiso 1 1 calc R
H13 H 0.4375 0.9390 0.3498 0.063 Uiso 1 1 calc R
C16 C 0.7505(13) 0.9694(6) 0.4234(3) 0.0599(15) Uani 1 1 d .
H14 H 0.8964 1.0084 0.3864 0.090 Uiso 1 1 calc R
H15 H 0.8629 0.9118 0.4662 0.090 Uiso 1 1 calc R
H16 H 0.6091 1.0463 0.4392 0.090 Uiso 1 1 calc R

loop_
_atom_site_aniso_label
_atom_site_aniso_U_11
_atom_site_aniso_U_22
_atom_site_aniso_U_33
_atom_site_aniso_U_23
_atom_site_aniso_U_13
_atom_site_aniso_U_12
F4 0.092(2) 0.057(2) 0.068(2) -0.0079(16) 0.0261(17) -0.0163(18)
O1 0.114(4) 0.055(3) 0.082(3) 0.009(2) 0.008(3) -0.027(3)
O2 0.106(3) 0.047(3) 0.102(3) 0.002(2) 0.006(3) -0.019(3)
O3 0.084(3) 0.037(2) 0.083(3) -0.015(2) 0.006(2) -0.008(2)
N1 0.054(3) 0.045(3) 0.048(2) -0.006(2) 0.0016(19) -0.017(2)
N2 0.063(3) 0.034(3) 0.048(2) -0.005(2) 0.0062(19) -0.012(2)
N3 0.091(4) 0.049(4) 0.082(3) 0.004(3) -0.004(3) 0.000(3)
C1 0.070(4) 0.048(4) 0.045(3) 0.001(3) -0.002(2) -0.029(3)
C2 0.068(4) 0.043(4) 0.051(3) -0.005(3) -0.008(3) -0.017(3)
C3 0.083(4) 0.038(4) 0.072(4) 0.002(3) -0.010(3) -0.022(3)
C4 0.060(4) 0.037(4) 0.056(3) -0.002(3) -0.004(3) -0.016(3)
C5 0.055(3) 0.039(3) 0.052(3) -0.009(2) -0.005(2) -0.009(3)
C6 0.064(4) 0.040(4) 0.059(3) -0.015(3) 0.005(3) -0.011(3)
C7 0.070(4) 0.050(4) 0.044(3) -0.009(3) 0.012(3) -0.017(3)
C8 0.057(3) 0.045(4) 0.044(3) -0.015(3) 0.002(2) -0.015(3)
C9 0.050(3) 0.038(3) 0.052(3) -0.001(2) -0.002(2) -0.007(2)
C10 0.050(3) 0.044(4) 0.044(3) -0.008(2) -0.002(2) -0.012(2)
C11 0.098(5) 0.058(4) 0.051(3) -0.001(3) -0.005(3) -0.033(3)
C12 0.091(4) 0.052(4) 0.061(3) 0.002(3) -0.003(3) -0.022(3)
C13 0.087(4) 0.040(4) 0.066(4) -0.006(3) 0.006(3) -0.011(3)
C14 0.073(4) 0.041(4) 0.057(3) 0.002(3) 0.008(3) -0.007(3)
C15 0.045(3) 0.046(4) 0.058(3) 0.004(3) 0.008(2) -0.003(3)
C16 0.067(4) 0.051(4) 0.063(3) -0.018(3) 0.008(3) -0.009(3)

loop_
_atom_type_symbol
_atom_type_description
_atom_type_scat_dispersion_real
_atom_type_scat_dispersion_imag
_atom_type_scat_source
C C 0.0030 0.0020 'International Tables Vol C Tables 4.2.6.8 and 6.1.1.4'
H H 0.0000 0.0000 'International Tables Vol C Tables 4.2.6.8 and 6.1.1.4'
F F 0.0170 0.0100 'International Tables Vol C Tables 4.2.6.8 and 6.1.1.4'
N N 0.0060 0.0030 'International Tables Vol C Tables 4.2.6.8 and 6.1.1.4'
O O 0.0110 0.0060 'International Tables Vol C Tables 4.2.6.8 and 6.1.1.4'

loop_
_geom_angle_atom_site_label_1
_geom_angle_atom_site_label_2
_geom_angle_atom_site_label_3
_geom_angle
C3 O2 H17 115.2
C1 N1 C10 118.9(5)
C1 N1 C15 120.5(4)
C10 N1 C15 120.6(4)
C8 N2 C14 115.6(4)
C8 N2 C11 114.8(4)
C14 N2 C11 111.5(4)
C12 N3 C13 109.9(4)
C12 N3 H18 125.0
C13 N3 H18 125.1
N1 C1 C2 124.8(5)
N1 C1 H1 117.6
C2 C1 H1 117.6
C1 C2 C4 120.2(5)
C1 C2 C3 118.1(5)
C4 C2 C3 121.7(6)
O1 C3 O2 121.2(6)
O1 C3 C2 123.6(6)
O2 C3 C2 115.2(6)
O3 C4 C2 123.3(5)
O3 C4 C5 121.3(5)
C2 C4 C5 115.4(5)
C6 C5 C10 117.2(5)
C6 C5 C4 120.5(5)
C10 C5 C4 122.4(5)
C7 C6 C5 119.9(5)
C7 C6 H2 120.0
C5 C6 H2 120.0
C6 C7 F4 116.9(5)
C6 C7 C8 124.0(5)
F4 C7 C8 119.0(5)
C9 C8 C7 115.9(5)
C9 C8 N2 123.2(5)
C7 C8 N2 120.9(4)
C8 C9 C10 122.0(5)
C8 C9 H3 119.0
C10 C9 H3 119.0
C9 C10 C5 120.9(5)
C9 C10 N1 120.9(5)
C5 C10 N1 118.2(5)
N2 C11 C12 110.6(5)
N2 C11 H4 109.5
C12 C11 H4 109.5
N2 C11 H5 109.5
C12 C11 H5 109.5
H4 C11 H5 108.1
N3 C12 C11 112.2(5)
N3 C12 H6 109.2
C11 C12 H6 109.2
N3 C12 H7 109.2
C11 C12 H7 109.2
H6 C12 H7 107.9
N3 C13 C14 111.2(5)
N3 C13 H8 109.4
C14 C13 H8 109.4
N3 C13 H9 109.4
C14 C13 H9 109.4
H8 C13 H9 108.0
N2 C14 C13 110.4(4)
N2 C14 H10 109.6
C13 C14 H10 109.6
N2 C14 H11 109.6
C13 C14 H11 109.6
H10 C14 H11 108.1
N1 C15 C16 113.3(4)
N1 C15 H12 108.9
C16 C15 H12 108.9
N1 C15 H13 108.9
C16 C15 H13 108.9
H12 C15 H13 107.7
C15 C16 H14 109.5
C15 C16 H15 109.5
H14 C16 H15 109.5
C15 C16 H16 109.5
H14 C16 H16 109.5
H15 C16 H16 109.5

loop_
_geom_bond_atom_site_label_1
_geom_bond_atom_site_label_2
_geom_bond_distance
F4 C7 1.359(5)
O1 C3 1.208(7)
O2 C3 1.316(7)
O2 H17 0.8844
O3 C4 1.261(6)
N1 C1 1.349(6)
N1 C10 1.405(6)
N1 C15 1.474(6)
N2 C8 1.399(6)
N2 C14 1.464(6)
N2 C11 1.465(6)
N3 C12 1.443(7)
N3 C13 1.445(7)
N3 H18 0.8600
C1 C2 1.353(7)
C1 H1 0.9300
C2 C4 1.413(7)
C2 C3 1.477(8)
C4 C5 1.446(7)
C5 C6 1.395(7)
C5 C10 1.399(6)
C6 C7 1.357(7)
C6 H2 0.9300
C7 C8 1.389(7)
C8 C9 1.370(6)
C9 C10 1.384(7)
C9 H3 0.9300
C11 C12 1.501(7)
C11 H4 0.9700
C11 H5 0.9700
C12 H6 0.9700
C12 H7 0.9700
C13 C14 1.515(7)
C13 H8 0.9700
C13 H9 0.9700
C14 H10 0.9700
C14 H11 0.9700
C15 C16 1.506(7)
C15 H12 0.9700
C15 H13 0.9700
C16 H14 0.9600
C16 H15 0.9600
C16 H16 0.9600
